data_4023778
loop_
_publ_author_name
'Shamim Ahmed'
'Luke A. Baker'
'Richard S. Grainger'
'Paolo Innocenti'
'Camilo E. Quevedo'

_publ_section_title
;
 Thermal Elimination of Diethyldithiocarbamates and Application
 in the Synthesis of (+-)-Ferrugine
;
_journal_name_full 'Journal of Organic Chemistry'
_journal_page_first 8116
_journal_page_last 8119
_journal_paper_doi 10.1021/jo801652x
_journal_volume 73
_journal_year 2008
_chemical_formula_sum 'C15 H20 Cl N O5'
_chemical_formula_weight 329.77
_chemical_name_systematic
; 
 ? 
;
_space_group_IT_number 14
_symmetry_cell_setting monoclinic
_symmetry_space_group_name_Hall '-P 2ybc'
_symmetry_space_group_name_H-M 'P 1 21/c 1'
_atom_sites_solution_hydrogens geom
_atom_sites_solution_primary direct
_atom_sites_solution_secondary difmap
_audit_creation_method SHELXL-97
_cell_angle_alpha 90.00
_cell_angle_beta 93.959(2)
_cell_angle_gamma 90.00
_cell_formula_units_Z 8
_cell_length_a 9.9385(4)
_cell_length_b 10.4713(3)
_cell_length_c 29.9752(11)
_cell_measurement_reflns_used 7380
_cell_measurement_temperature 120(2)
_cell_measurement_theta_max 27.485
_cell_measurement_theta_min 2.910
_cell_volume 3112.05(19)
_computing_cell_refinement 'DENZO (Otwinowski & Minor, 1997) & COLLECT (Hooft, R.W.W., 1998)'
_computing_data_collection 'COLLECT (Hooft, R.W.W., 1998)'
_computing_data_reduction 'DENZO (Otwinowski & Minor, 1997) & COLLECT (Hooft, R.W.W., 1998)'
_computing_structure_refinement 'SHELXL-97 (Sheldrick, 1997)'
_computing_structure_solution 'SHELXS-97 (Sheldrick, 1990)'
_diffrn_ambient_temperature 120(2)
_diffrn_detector_area_resol_mean 9.091'_diffrn_standards_number
_diffrn_measured_fraction_theta_full 0.990
_diffrn_measured_fraction_theta_max 0.990
_diffrn_measurement_device_type 'Bruker-Nonius Roper CCD camera on \k-goniostat'
_diffrn_measurement_method '\f & \w scans'
_diffrn_radiation_monochromator graphite
_diffrn_radiation_source 'Bruker-Nonius FR591 rotating anode'
_diffrn_radiation_type MoK\a
_diffrn_radiation_wavelength 0.71073
_diffrn_reflns_av_R_equivalents 0.1569
_diffrn_reflns_av_sigmaI/netI 0.1698
_diffrn_reflns_limit_h_max 12
_diffrn_reflns_limit_h_min -12
_diffrn_reflns_limit_k_max 13
_diffrn_reflns_limit_k_min -12
_diffrn_reflns_limit_l_max 38
_diffrn_reflns_limit_l_min -38
_diffrn_reflns_number 35133
_diffrn_reflns_theta_full 27.57
_diffrn_reflns_theta_max 27.57
_diffrn_reflns_theta_min 2.94
_exptl_absorpt_coefficient_mu 0.269
_exptl_absorpt_correction_T_max 0.9947
_exptl_absorpt_correction_T_min 0.9736
_exptl_absorpt_correction_type multi-scan
_exptl_absorpt_process_details 'SADABS 2007/2 (Sheldrick, G.M., 2007)'
_exptl_crystal_colour colourless
_exptl_crystal_density_diffrn 1.408
_exptl_crystal_density_method 'not measured'
_exptl_crystal_description Plate
_exptl_crystal_F_000 1392
_exptl_crystal_size_max 0.10
_exptl_crystal_size_mid 0.04
_exptl_crystal_size_min 0.02
_refine_diff_density_max 0.416
_refine_diff_density_min -0.512
_refine_diff_density_rms 0.083
_refine_ls_extinction_coef 0.0026(6)
_refine_ls_extinction_expression Fc^*^=kFc[1+0.001xFc^2^\l^3^/sin(2\q)]^-1/4^
_refine_ls_extinction_method SHELXL
_refine_ls_goodness_of_fit_ref 0.958
_refine_ls_hydrogen_treatment constr
_refine_ls_matrix_type full
_refine_ls_number_parameters 400
_refine_ls_number_reflns 7131
_refine_ls_number_restraints 0
_refine_ls_restrained_S_all 0.958
_refine_ls_R_factor_all 0.1934
_refine_ls_R_factor_gt 0.0818
_refine_ls_shift/su_max 0.147
_refine_ls_shift/su_mean 0.013
_refine_ls_structure_factor_coef Fsqd
_refine_ls_weighting_details 'calc w=1/[\s^2^(Fo^2^)+(0.0995P)^2^+1.3190P] where P=(Fo^2^+2Fc^2^)/3'
_refine_ls_weighting_scheme calc
_refine_ls_wR_factor_gt 0.1800
_refine_ls_wR_factor_ref 0.2366
_reflns_number_gt 3335
_reflns_number_total 7131
_reflns_threshold_expression >2sigma(I)
_cod_data_source_file jo801652x_si_004.cif
_cod_data_source_block Compound_29HClO4
_cod_depositor_comments
;
The following automatic conversions were performed:
'_symmetry_cell_setting' value 'Monoclinic' changed to 'monoclinic'
according to '/home/saulius/struct/CIF-dictionaries/cif_core.dic'
dictionary named 'cif_core.dic' version 2.4.1 from 2010-06-29.

Automatic conversion script
Id: cif_fix_enum 1527 2010-12-29 10:47:43Z saulius 
;
_cod_original_sg_symbol_H-M 'P 21/c'
_cod_database_code 4023778

loop_
_symmetry_equiv_pos_as_xyz
'x, y, z'
'-x, y+1/2, -z+1/2'
'-x, -y, -z'
'x, -y-1/2, z-1/2'

loop_
_atom_site_label
_atom_site_type_symbol
_atom_site_fract_x
_atom_site_fract_y
_atom_site_fract_z
_atom_site_U_iso_or_equiv
_atom_site_adp_type
_atom_site_occupancy
_atom_site_symmetry_multiplicity
_atom_site_calc_flag
_atom_site_refinement_flags
_atom_site_disorder_assembly
_atom_site_disorder_group
C1 C 0.1249(4) 0.5335(4) 0.33659(14) 0.0320(10) Uani 1 1 d . . .
H1 H 0.2140 0.5532 0.3246 0.038 Uiso 1 1 calc R . .
C2 C 0.0149(4) 0.6176(4) 0.31485(15) 0.0359(11) Uani 1 1 d . . .
H2A H 0.0394 0.6471 0.2851 0.043 Uiso 1 1 calc R . .
H2B H -0.0004 0.6932 0.3337 0.043 Uiso 1 1 calc R . .
C3 C -0.1126(5) 0.5322(4) 0.31041(16) 0.0408(12) Uani 1 1 d . . .
H3A H -0.1866 0.5709 0.3263 0.049 Uiso 1 1 calc R . .
H3B H -0.1435 0.5203 0.2786 0.049 Uiso 1 1 calc R . .
C4 C -0.0699(4) 0.4056(4) 0.33159(15) 0.0333(11) Uani 1 1 d . . .
H4 H -0.1205 0.3327 0.3169 0.040 Uiso 1 1 calc R . .
C5 C -0.0779(5) 0.4029(4) 0.38219(15) 0.0390(11) Uani 1 1 d . . .
H5A H -0.0384 0.3220 0.3941 0.047 Uiso 1 1 calc R . .
H5B H -0.1738 0.4049 0.3892 0.047 Uiso 1 1 calc R . .
C6 C -0.0040(4) 0.5149(4) 0.40545(15) 0.0350(11) Uani 1 1 d . . .
H6A H -0.0584 0.5935 0.4006 0.042 Uiso 1 1 calc R . .
H6B H 0.0064 0.4984 0.4380 0.042 Uiso 1 1 calc R . .
C7 C 0.1359(4) 0.5354(4) 0.38766(13) 0.0291(10) Uani 1 1 d . . .
H7 H 0.1958 0.4635 0.3985 0.035 Uiso 1 1 calc R . .
C8 C 0.1059(5) 0.3681(4) 0.27618(14) 0.0408(12) Uani 1 1 d . . .
H8A H 0.0656 0.2850 0.2683 0.061 Uiso 1 1 calc R . .
H8B H 0.2036 0.3641 0.2736 0.061 Uiso 1 1 calc R . .
H8C H 0.0669 0.4336 0.2558 0.061 Uiso 1 1 calc R . .
C9 C 0.2005(4) 0.6599(4) 0.40385(15) 0.0313(10) Uani 1 1 d . . .
C10 C 0.2312(4) 0.6831(4) 0.45244(14) 0.0306(10) Uani 1 1 d . . .
C11 C 0.2645(4) 0.5847(4) 0.48269(15) 0.0373(11) Uani 1 1 d . . .
H11 H 0.2625 0.4984 0.4728 0.045 Uiso 1 1 calc R . .
C12 C 0.3002(5) 0.6128(5) 0.52697(16) 0.0430(12) Uani 1 1 d . . .
H12 H 0.3251 0.5460 0.5473 0.052 Uiso 1 1 calc R . .
C13 C 0.3000(5) 0.7367(5) 0.54163(16) 0.0424(12) Uani 1 1 d . . .
H13 H 0.3236 0.7554 0.5722 0.051 Uiso 1 1 calc R . .
C14 C 0.2652(5) 0.8349(4) 0.51194(16) 0.0411(12) Uani 1 1 d . . .
H14 H 0.2646 0.9207 0.5223 0.049 Uiso 1 1 calc R . .
C15 C 0.2315(4) 0.8087(4) 0.46765(15) 0.0342(11) Uani 1 1 d . . .
H15 H 0.2084 0.8763 0.4474 0.041 Uiso 1 1 calc R . .
C16 C 0.5345(4) 0.8205(4) 0.33275(15) 0.0351(11) Uani 1 1 d . . .
H16 H 0.5504 0.7305 0.3233 0.042 Uiso 1 1 calc R . .
C17 C 0.6176(5) 0.9145(4) 0.30714(16) 0.0445(12) Uani 1 1 d . . .
H17A H 0.6361 0.8791 0.2775 0.053 Uiso 1 1 calc R . .
H17B H 0.7046 0.9326 0.3240 0.053 Uiso 1 1 calc R . .
C18 C 0.5325(5) 1.0368(4) 0.30164(17) 0.0480(13) Uani 1 1 d . . .
H18A H 0.5801 1.1100 0.3165 0.058 Uiso 1 1 calc R . .
H18B H 0.5131 1.0575 0.2696 0.058 Uiso 1 1 calc R . .
C19 C 0.4029(5) 1.0072(4) 0.32379(15) 0.0386(11) Uani 1 1 d . . .
H19 H 0.3240 1.0514 0.3081 0.046 Uiso 1 1 calc R . .
C20 C 0.4108(5) 1.0349(4) 0.37327(15) 0.0390(12) Uani 1 1 d . . .
H20A H 0.3294 1.0009 0.3863 0.047 Uiso 1 1 calc R . .
H20B H 0.4128 1.1285 0.3780 0.047 Uiso 1 1 calc R . .
C21 C 0.5369(5) 0.9749(4) 0.39718(15) 0.0361(11) Uani 1 1 d . . .
H21A H 0.5305 0.9802 0.4299 0.043 Uiso 1 1 calc R . .
H21B H 0.6179 1.0231 0.3896 0.043 Uiso 1 1 calc R . .
C22 C 0.5516(4) 0.8348(4) 0.38348(14) 0.0307(10) Uani 1 1 d . . .
H22 H 0.4787 0.7846 0.3968 0.037 Uiso 1 1 calc R . .
C23 C 0.3442(5) 0.8196(4) 0.27307(15) 0.0438(12) Uani 1 1 d . . .
H23A H 0.3998 0.8584 0.2510 0.066 Uiso 1 1 calc R . .
H23B H 0.2498 0.8448 0.2667 0.066 Uiso 1 1 calc R . .
H23C H 0.3517 0.7264 0.2716 0.066 Uiso 1 1 calc R . .
C24 C 0.6867(5) 0.7820(4) 0.40171(16) 0.0375(11) Uani 1 1 d . . .
C25 C 0.7189(4) 0.7849(4) 0.45036(15) 0.0338(11) Uani 1 1 d . . .
C26 C 0.6236(5) 0.7652(4) 0.48153(16) 0.0392(12) Uani 1 1 d . . .
H26 H 0.5326 0.7482 0.4715 0.047 Uiso 1 1 calc R . .
C27 C 0.6594(5) 0.7699(4) 0.52682(16) 0.0421(12) Uani 1 1 d . . .
H27 H 0.5933 0.7544 0.5476 0.050 Uiso 1 1 calc R . .
C28 C 0.7902(5) 0.7970(4) 0.54223(16) 0.0437(12) Uani 1 1 d . . .
H28 H 0.8142 0.8016 0.5734 0.052 Uiso 1 1 calc R . .
C29 C 0.8864(5) 0.8176(5) 0.51154(18) 0.0502(13) Uani 1 1 d . . .
H29 H 0.9765 0.8373 0.5219 0.060 Uiso 1 1 calc R . .
C30 C 0.8526(5) 0.8098(5) 0.46639(17) 0.0462(13) Uani 1 1 d . . .
H30 H 0.9202 0.8213 0.4458 0.055 Uiso 1 1 calc R . .
O1 O 0.2270(3) 0.7422(3) 0.37697(10) 0.0395(8) Uani 1 1 d . . .
O2 O 0.7685(3) 0.7433(3) 0.37627(11) 0.0516(9) Uani 1 1 d . . .
O3 O 0.5134(4) 1.0166(3) 0.11548(12) 0.0680(11) Uani 1 1 d . . .
O4 O 0.5409(3) 0.9977(3) 0.19293(11) 0.0521(9) Uani 1 1 d . . .
O5 O 0.3994(3) 0.8544(3) 0.15210(12) 0.0542(10) Uani 1 1 d . . .
O6 O 0.6325(3) 0.8440(3) 0.14713(13) 0.0542(10) Uani 1 1 d . . .
O7 O 1.0447(6) 0.5126(5) 0.12192(15) 0.1160(19) Uani 1 1 d . . .
O8 O 0.9245(4) 0.4399(3) 0.18098(13) 0.0667(12) Uani 1 1 d . . .
O9 O 1.0881(3) 0.5974(3) 0.19314(13) 0.0552(10) Uani 1 1 d . . .
O10 O 0.8857(3) 0.6436(3) 0.15162(11) 0.0486(9) Uani 1 1 d . . .
N1 N 0.0782(3) 0.4009(3) 0.32287(12) 0.0336(9) Uani 1 1 d . . .
H1A H 0.1211 0.3418 0.3421 0.040 Uiso 1 1 calc R . .
N2 N 0.3915(3) 0.8640(3) 0.31851(11) 0.0314(9) Uani 1 1 d . . .
H2 H 0.3332 0.8330 0.3389 0.038 Uiso 1 1 calc R . .
Cl1 Cl 0.52007(11) 0.92826(10) 0.15170(4) 0.0367(3) Uani 1 1 d . . .
Cl2 Cl 0.98770(13) 0.54690(12) 0.16158(4) 0.0464(4) Uani 1 1 d . . .

loop_
_atom_site_aniso_label
_atom_site_aniso_U_11
_atom_site_aniso_U_22
_atom_site_aniso_U_33
_atom_site_aniso_U_23
_atom_site_aniso_U_13
_atom_site_aniso_U_12
C1 0.037(3) 0.030(2) 0.028(2) -0.001(2) -0.001(2) 0.001(2)
C2 0.043(3) 0.032(2) 0.030(3) 0.006(2) -0.009(2) 0.001(2)
C3 0.037(3) 0.043(3) 0.041(3) -0.010(2) -0.005(2) 0.005(2)
C4 0.030(2) 0.034(2) 0.036(3) -0.005(2) -0.001(2) -0.001(2)
C5 0.036(3) 0.043(3) 0.038(3) -0.002(2) 0.006(2) -0.008(2)
C6 0.033(3) 0.038(3) 0.034(3) -0.004(2) 0.000(2) -0.002(2)
C7 0.029(2) 0.031(2) 0.026(2) 0.0033(19) -0.0030(18) -0.0009(19)
C8 0.051(3) 0.045(3) 0.027(3) -0.006(2) 0.005(2) 0.002(2)
C9 0.027(2) 0.030(2) 0.037(3) 0.000(2) 0.000(2) 0.0024(19)
C10 0.027(2) 0.034(3) 0.031(3) -0.002(2) -0.0010(19) -0.0019(19)
C11 0.042(3) 0.033(3) 0.036(3) 0.001(2) -0.002(2) -0.003(2)
C12 0.046(3) 0.048(3) 0.034(3) 0.001(2) -0.006(2) -0.005(2)
C13 0.042(3) 0.054(3) 0.030(3) -0.007(2) -0.004(2) -0.011(2)
C14 0.044(3) 0.037(3) 0.043(3) -0.008(2) 0.004(2) -0.004(2)
C15 0.032(3) 0.034(3) 0.036(3) 0.003(2) 0.001(2) 0.000(2)
C16 0.036(3) 0.033(2) 0.036(3) 0.000(2) 0.001(2) 0.005(2)
C17 0.043(3) 0.055(3) 0.036(3) -0.003(2) 0.013(2) -0.007(3)
C18 0.066(4) 0.041(3) 0.038(3) 0.001(2) 0.011(3) -0.012(3)
C19 0.055(3) 0.027(2) 0.033(3) 0.001(2) 0.004(2) 0.007(2)
C20 0.051(3) 0.031(2) 0.035(3) -0.002(2) -0.002(2) 0.007(2)
C21 0.041(3) 0.034(3) 0.034(3) -0.007(2) 0.001(2) -0.002(2)
C22 0.035(3) 0.031(2) 0.026(2) 0.0002(19) 0.0011(19) 0.0006(19)
C23 0.056(3) 0.043(3) 0.031(3) -0.005(2) -0.004(2) 0.002(2)
C24 0.037(3) 0.031(2) 0.044(3) -0.008(2) -0.002(2) 0.002(2)
C25 0.031(3) 0.038(3) 0.031(3) -0.004(2) -0.004(2) 0.007(2)
C26 0.032(3) 0.043(3) 0.042(3) -0.003(2) -0.006(2) 0.004(2)
C27 0.038(3) 0.053(3) 0.035(3) 0.001(2) -0.003(2) 0.005(2)
C28 0.054(3) 0.043(3) 0.033(3) -0.001(2) -0.005(2) 0.013(3)
C29 0.037(3) 0.059(3) 0.053(4) -0.001(3) -0.006(3) 0.004(2)
C30 0.035(3) 0.059(3) 0.044(3) -0.006(3) -0.002(2) 0.010(2)
O1 0.0443(19) 0.0357(17) 0.0377(19) 0.0070(15) -0.0030(15) -0.0083(15)
O2 0.042(2) 0.068(2) 0.044(2) -0.0125(18) 0.0038(17) 0.0184(18)
O3 0.098(3) 0.060(2) 0.044(2) 0.0188(19) -0.007(2) -0.007(2)
O4 0.066(2) 0.057(2) 0.0339(19) -0.0158(17) 0.0050(17) -0.0044(19)
O5 0.0263(18) 0.056(2) 0.079(3) 0.003(2) -0.0030(17) -0.0098(16)
O6 0.0333(19) 0.0365(19) 0.094(3) -0.0153(19) 0.0092(19) 0.0018(15)
O7 0.157(5) 0.140(4) 0.055(3) -0.008(3) 0.038(3) 0.067(4)
O8 0.080(3) 0.038(2) 0.078(3) 0.018(2) -0.026(2) -0.0137(19)
O9 0.045(2) 0.047(2) 0.071(3) 0.0093(18) -0.0175(19) -0.0024(17)
O10 0.052(2) 0.0332(18) 0.058(2) 0.0073(17) -0.0110(18) 0.0037(16)
N1 0.037(2) 0.033(2) 0.030(2) 0.0006(17) -0.0003(17) 0.0029(17)
N2 0.036(2) 0.032(2) 0.025(2) 0.0001(16) -0.0053(16) 0.0005(17)
Cl1 0.0385(7) 0.0346(6) 0.0365(7) -0.0008(5) -0.0012(5) -0.0010(5)
Cl2 0.0571(8) 0.0415(7) 0.0404(7) 0.0006(6) 0.0010(6) 0.0085(6)

loop_
_atom_type_symbol
_atom_type_description
_atom_type_scat_dispersion_real
_atom_type_scat_dispersion_imag
_atom_type_scat_source
C C 0.0033 0.0016 'International Tables Vol C Tables 4.2.6.8 and 6.1.1.4'
H H 0.0000 0.0000 'International Tables Vol C Tables 4.2.6.8 and 6.1.1.4'
N N 0.0061 0.0033 'International Tables Vol C Tables 4.2.6.8 and 6.1.1.4'
O O 0.0106 0.0060 'International Tables Vol C Tables 4.2.6.8 and 6.1.1.4'
Cl Cl 0.1484 0.1585 'International Tables Vol C Tables 4.2.6.8 and 6.1.1.4'

loop_
_geom_angle_atom_site_label_1
_geom_angle_atom_site_label_2
_geom_angle_atom_site_label_3
_geom_angle
_geom_angle_site_symmetry_1
_geom_angle_site_symmetry_3
_geom_angle_publ_flag
N1 C1 C2 102.6(3) . . ?
N1 C1 C7 106.5(3) . . ?
C2 C1 C7 115.0(4) . . ?
N1 C1 H1 110.8 . . ?
C2 C1 H1 110.8 . . ?
C7 C1 H1 110.8 . . ?
C1 C2 C3 105.2(3) . . ?
C1 C2 H2A 110.7 . . ?
C3 C2 H2A 110.7 . . ?
C1 C2 H2B 110.7 . . ?
C3 C2 H2B 110.7 . . ?
H2A C2 H2B 108.8 . . ?
C4 C3 C2 105.4(3) . . ?
C4 C3 H3A 110.7 . . ?
C2 C3 H3A 110.7 . . ?
C4 C3 H3B 110.7 . . ?
C2 C3 H3B 110.7 . . ?
H3A C3 H3B 108.8 . . ?
N1 C4 C3 101.7(3) . . ?
N1 C4 C5 106.8(3) . . ?
C3 C4 C5 113.6(4) . . ?
N1 C4 H4 111.4 . . ?
C3 C4 H4 111.4 . . ?
C5 C4 H4 111.4 . . ?
C4 C5 C6 112.6(4) . . ?
C4 C5 H5A 109.1 . . ?
C6 C5 H5A 109.1 . . ?
C4 C5 H5B 109.1 . . ?
C6 C5 H5B 109.1 . . ?
H5A C5 H5B 107.8 . . ?
C7 C6 C5 111.5(3) . . ?
C7 C6 H6A 109.3 . . ?
C5 C6 H6A 109.3 . . ?
C7 C6 H6B 109.3 . . ?
C5 C6 H6B 109.3 . . ?
H6A C6 H6B 108.0 . . ?
C9 C7 C1 109.3(3) . . ?
C9 C7 C6 112.4(3) . . ?
C1 C7 C6 110.0(3) . . ?
C9 C7 H7 108.3 . . ?
C1 C7 H7 108.3 . . ?
C6 C7 H7 108.3 . . ?
N1 C8 H8A 109.5 . . ?
N1 C8 H8B 109.5 . . ?
H8A C8 H8B 109.5 . . ?
N1 C8 H8C 109.5 . . ?
H8A C8 H8C 109.5 . . ?
H8B C8 H8C 109.5 . . ?
O1 C9 C10 119.5(4) . . ?
O1 C9 C7 120.1(4) . . ?
C10 C9 C7 120.5(4) . . ?
C15 C10 C11 119.3(4) . . ?
C15 C10 C9 118.1(4) . . ?
C11 C10 C9 122.6(4) . . ?
C12 C11 C10 120.0(4) . . ?
C12 C11 H11 120.0 . . ?
C10 C11 H11 120.0 . . ?
C13 C12 C11 120.3(5) . . ?
C13 C12 H12 119.9 . . ?
C11 C12 H12 119.9 . . ?
C12 C13 C14 120.1(4) . . ?
C12 C13 H13 119.9 . . ?
C14 C13 H13 119.9 . . ?
C15 C14 C13 120.3(4) . . ?
C15 C14 H14 119.9 . . ?
C13 C14 H14 119.9 . . ?
C14 C15 C10 120.0(4) . . ?
C14 C15 H15 120.0 . . ?
C10 C15 H15 120.0 . . ?
N2 C16 C22 106.7(3) . . ?
N2 C16 C17 101.1(3) . . ?
C22 C16 C17 114.3(4) . . ?
N2 C16 H16 111.4 . . ?
C22 C16 H16 111.4 . . ?
C17 C16 H16 111.4 . . ?
C16 C17 C18 106.2(4) . . ?
C16 C17 H17A 110.5 . . ?
C18 C17 H17A 110.5 . . ?
C16 C17 H17B 110.5 . . ?
C18 C17 H17B 110.5 . . ?
H17A C17 H17B 108.7 . . ?
C19 C18 C17 105.0(4) . . ?
C19 C18 H18A 110.7 . . ?
C17 C18 H18A 110.7 . . ?
C19 C18 H18B 110.7 . . ?
C17 C18 H18B 110.7 . . ?
H18A C18 H18B 108.8 . . ?
C20 C19 N2 107.0(3) . . ?
C20 C19 C18 113.7(4) . . ?
N2 C19 C18 102.5(3) . . ?
C20 C19 H19 111.1 . . ?
N2 C19 H19 111.1 . . ?
C18 C19 H19 111.1 . . ?
C19 C20 C21 111.5(4) . . ?
C19 C20 H20A 109.3 . . ?
C21 C20 H20A 109.3 . . ?
C19 C20 H20B 109.3 . . ?
C21 C20 H20B 109.3 . . ?
H20A C20 H20B 108.0 . . ?
C20 C21 C22 110.9(4) . . ?
C20 C21 H21A 109.5 . . ?
C22 C21 H21A 109.5 . . ?
C20 C21 H21B 109.5 . . ?
C22 C21 H21B 109.5 . . ?
H21A C21 H21B 108.0 . . ?
C24 C22 C16 111.0(4) . . ?
C24 C22 C21 110.5(4) . . ?
C16 C22 C21 110.8(4) . . ?
C24 C22 H22 108.2 . . ?
C16 C22 H22 108.2 . . ?
C21 C22 H22 108.2 . . ?
N2 C23 H23A 109.5 . . ?
N2 C23 H23B 109.5 . . ?
H23A C23 H23B 109.5 . . ?
N2 C23 H23C 109.5 . . ?
H23A C23 H23C 109.5 . . ?
H23B C23 H23C 109.5 . . ?
O2 C24 C25 121.1(4) . . ?
O2 C24 C22 120.4(4) . . ?
C25 C24 C22 118.4(4) . . ?
C26 C25 C30 118.0(4) . . ?
C26 C25 C24 123.4(4) . . ?
C30 C25 C24 118.6(4) . . ?
C27 C26 C25 120.9(4) . . ?
C27 C26 H26 119.5 . . ?
C25 C26 H26 119.5 . . ?
C26 C27 C28 120.7(5) . . ?
C26 C27 H27 119.7 . . ?
C28 C27 H27 119.7 . . ?
C27 C28 C29 119.1(5) . . ?
C27 C28 H28 120.5 . . ?
C29 C28 H28 120.5 . . ?
C30 C29 C28 120.7(5) . . ?
C30 C29 H29 119.6 . . ?
C28 C29 H29 119.6 . . ?
C29 C30 C25 120.6(5) . . ?
C29 C30 H30 119.7 . . ?
C25 C30 H30 119.7 . . ?
C8 N1 C1 113.3(3) . . ?
C8 N1 C4 114.6(3) . . ?
C1 N1 C4 102.0(3) . . ?
C8 N1 H1A 108.9 . . ?
C1 N1 H1A 108.9 . . ?
C4 N1 H1A 108.9 . . ?
C23 N2 C19 115.0(3) . . ?
C23 N2 C16 113.2(3) . . ?
C19 N2 C16 101.8(3) . . ?
C23 N2 H2 108.8 . . ?
C19 N2 H2 108.8 . . ?
C16 N2 H2 108.8 . . ?
O3 Cl1 O5 111.3(2) . . ?
O3 Cl1 O4 108.9(2) . . ?
O5 Cl1 O4 109.8(2) . . ?
O3 Cl1 O6 108.8(2) . . ?
O5 Cl1 O6 109.11(19) . . ?
O4 Cl1 O6 109.0(2) . . ?
O7 Cl2 O8 111.1(3) . . ?
O7 Cl2 O9 110.6(3) . . ?
O8 Cl2 O9 109.1(2) . . ?
O7 Cl2 O10 108.8(3) . . ?
O8 Cl2 O10 108.1(2) . . ?
O9 Cl2 O10 108.92(19) . . ?

loop_
_geom_bond_atom_site_label_1
_geom_bond_atom_site_label_2
_geom_bond_distance
_geom_bond_site_symmetry_2
_geom_bond_publ_flag
C1 N1 1.511(5) . ?
C1 C2 1.516(6) . ?
C1 C7 1.527(5) . ?
C1 H1 1.0000 . ?
C2 C3 1.549(6) . ?
C2 H2A 0.9900 . ?
C2 H2B 0.9900 . ?
C3 C4 1.517(6) . ?
C3 H3A 0.9900 . ?
C3 H3B 0.9900 . ?
C4 N1 1.514(5) . ?
C4 C5 1.525(6) . ?
C4 H4 1.0000 . ?
C5 C6 1.527(6) . ?
C5 H5A 0.9900 . ?
C5 H5B 0.9900 . ?
C6 C7 1.538(6) . ?
C6 H6A 0.9900 . ?
C6 H6B 0.9900 . ?
C7 C9 1.518(6) . ?
C7 H7 1.0000 . ?
C8 N1 1.485(5) . ?
C8 H8A 0.9800 . ?
C8 H8B 0.9800 . ?
C8 H8C 0.9800 . ?
C9 O1 1.221(5) . ?
C9 C10 1.487(6) . ?
C10 C15 1.392(6) . ?
C10 C11 1.397(6) . ?
C11 C12 1.382(6) . ?
C11 H11 0.9500 . ?
C12 C13 1.369(6) . ?
C12 H12 0.9500 . ?
C13 C14 1.389(6) . ?
C13 H13 0.9500 . ?
C14 C15 1.374(6) . ?
C14 H14 0.9500 . ?
C15 H15 0.9500 . ?
C16 N2 1.525(5) . ?
C16 C22 1.526(6) . ?
C16 C17 1.526(6) . ?
C16 H16 1.0000 . ?
C17 C18 1.538(6) . ?
C17 H17A 0.9900 . ?
C17 H17B 0.9900 . ?
C18 C19 1.521(6) . ?
C18 H18A 0.9900 . ?
C18 H18B 0.9900 . ?
C19 C20 1.508(6) . ?
C19 N2 1.512(5) . ?
C19 H19 1.0000 . ?
C20 C21 1.535(6) . ?
C20 H20A 0.9900 . ?
C20 H20B 0.9900 . ?
C21 C22 1.533(6) . ?
C21 H21A 0.9900 . ?
C21 H21B 0.9900 . ?
C22 C24 1.518(6) . ?
C22 H22 1.0000 . ?
C23 N2 1.484(5) . ?
C23 H23A 0.9800 . ?
C23 H23B 0.9800 . ?
C23 H23C 0.9800 . ?
C24 O2 1.222(5) . ?
C24 C25 1.471(6) . ?
C25 C26 1.391(6) . ?
C25 C30 1.406(6) . ?
C26 C27 1.380(6) . ?
C26 H26 0.9500 . ?
C27 C28 1.379(6) . ?
C27 H27 0.9500 . ?
C28 C29 1.388(7) . ?
C28 H28 0.9500 . ?
C29 C30 1.374(7) . ?
C29 H29 0.9500 . ?
C30 H30 0.9500 . ?
O3 Cl1 1.424(3) . ?
O4 Cl1 1.436(3) . ?
O5 Cl1 1.427(3) . ?
O6 Cl1 1.438(3) . ?
O7 Cl2 1.399(4) . ?
O8 Cl2 1.427(4) . ?
O9 Cl2 1.429(3) . ?
O10 Cl2 1.450(3) . ?
N1 H1A 0.9300 . ?
N2 H2 0.9300 . ?

loop_
_geom_hbond_atom_site_label_D
_geom_hbond_atom_site_label_H
_geom_hbond_atom_site_label_A
_geom_hbond_distance_DH
_geom_hbond_distance_HA
_geom_hbond_distance_DA
_geom_hbond_angle_DHA
_geom_hbond_site_symmetry_A
N2 H2 O1 0.93 1.87 2.786(5) 169.8 .
N1 H1A O6 0.93 2.45 3.012(5) 119.1 2_645
N1 H1A O10 0.93 2.08 2.817(5) 134.6 2_645
